data_1557537
loop_
_publ_author_name
'Bohnenberger, Jan'
'Schmitt, Manuel'
'Feuerstein, Wolfram'
'Krummenacher, Ivo'
'Butschke, Burkhard'
'Czajka, Jakub'
'Malinowski, Przemys\/law J.'
'Breher, Frank'
'Krossing, Ingo'

_publ_section_title
;
 Completing the triad: synthesis and full characterization of homoleptic
 and heteroleptic carbonyl and nitrosyl complexes of the group VI metals
;
_journal_issue 14
_journal_name_full 'Chemical Science'
_journal_page_first 3592
_journal_page_last 3603
_journal_paper_doi 10.1039/C9SC06445A
_journal_volume 11
_journal_year 2020
_chemical_formula_moiety 'C24 Al2 F55 O6, C8 Cl3 O8 W2'
_chemical_formula_sum 'C32 Al2 Cl3 F55 O14 W2'
_chemical_formula_weight 2181.33
_space_group_crystal_system triclinic
_space_group_IT_number 2
_space_group_name_Hall '-P 1'
_space_group_name_H-M_alt 'P -1'
_audit_creation_method SHELXL-2016/6
_audit_update_record
;
2019-09-09 deposited with the CCDC.	2020-03-03 downloaded from the CCDC.
;
_cell_angle_alpha 76.8830(10)
_cell_angle_beta 86.1610(10)
_cell_angle_gamma 66.4850(10)
_cell_formula_units_Z 2
_cell_length_a 11.3269(6)
_cell_length_b 12.2795(6)
_cell_length_c 23.4349(11)
_cell_measurement_reflns_used 9854
_cell_measurement_temperature 100(2)
_cell_measurement_theta_max 57.350
_cell_measurement_theta_min 4.353
_cell_volume 2909.8(3)
_computing_cell_refinement 'SAINT V8.38A (1, 2016)'
_computing_data_collection 'APEX2 v2013..6-2'
_computing_data_reduction 'SAINT V8.38A (1, 2016)'
_computing_molecular_graphics 'SHELXL-2013 (Sheldrick, 2013)'
_computing_publication_material ShelXle-861
_computing_structure_refinement 'SHELXL-2016/6 (Sheldrick, 2016)'
_computing_structure_solution 'SHELXT 2014/5 (Sheldrick, 2014)'
_diffrn_ambient_temperature 100(2)
_diffrn_measured_fraction_theta_full 1.000
_diffrn_measured_fraction_theta_max 1.000
_diffrn_measurement_device_type 'Bruker Smart ApexII Quazar'
_diffrn_measurement_method 'omega and phi scans'
_diffrn_radiation_type MoK\a
_diffrn_radiation_wavelength 0.71073
_diffrn_reflns_av_R_equivalents 0.0278
_diffrn_reflns_av_unetI/netI 0.0219
_diffrn_reflns_Laue_measured_fraction_full 1.000
_diffrn_reflns_Laue_measured_fraction_max 1.000
_diffrn_reflns_limit_h_max 15
_diffrn_reflns_limit_h_min -15
_diffrn_reflns_limit_k_max 16
_diffrn_reflns_limit_k_min -16
_diffrn_reflns_limit_l_max 31
_diffrn_reflns_limit_l_min -31
_diffrn_reflns_number 76325
_diffrn_reflns_point_group_measured_fraction_full 1.000
_diffrn_reflns_point_group_measured_fraction_max 1.000
_diffrn_reflns_theta_full 25.242
_diffrn_reflns_theta_max 28.282
_diffrn_reflns_theta_min 0.892
_diffrn_source 'INCOATEC Mo Microsource'
_exptl_absorpt_coefficient_mu 4.354
_exptl_absorpt_correction_T_max 0.7224
_exptl_absorpt_correction_T_min 0.6023
_exptl_absorpt_correction_type numerical
_exptl_crystal_colour yellow
_exptl_crystal_density_diffrn 2.490
_exptl_crystal_description needle
_exptl_crystal_F_000 2048
_exptl_crystal_size_max 0.2
_exptl_crystal_size_mid 0.08
_exptl_crystal_size_min 0.05
_refine_diff_density_max 0.915
_refine_diff_density_min -0.829
_refine_diff_density_rms 0.089
_refine_ls_extinction_method none
_refine_ls_goodness_of_fit_ref 1.034
_refine_ls_hydrogen_treatment undef
_refine_ls_matrix_type full
_refine_ls_number_parameters 1206
_refine_ls_number_reflns 14432
_refine_ls_number_restraints 9027
_refine_ls_restrained_S_all 0.932
_refine_ls_R_factor_all 0.0260
_refine_ls_R_factor_gt 0.0190
_refine_ls_shift/su_max 0.004
_refine_ls_shift/su_mean 0.000
_refine_ls_structure_factor_coef Fsqd
_refine_ls_weighting_details 'w=1/[\s^2^(Fo^2^)+(0.0144P)^2^+3.2510P] where P=(Fo^2^+2Fc^2^)/3'
_refine_ls_weighting_scheme calc
_refine_ls_wR_factor_gt 0.0382
_refine_ls_wR_factor_ref 0.0406
_reflns_Friedel_coverage 0.000
_reflns_number_gt 12637
_reflns_number_total 14432
_reflns_threshold_expression 'I > 2\s(I)'
_cod_data_source_file c9sc06445a2.cif
_cod_data_source_block p-1_crystscale_a
_cod_depositor_comments
;Adding full bibliography for 1557531--1557542.cif.

 Adding full bibliography for 1557531--1557542.cif.
;
_cod_database_code 1557537
_shelx_shelxl_version_number 2016/6
_shelx_space_group_comment
;
The symmetry employed for this shelxl refinement is uniquely defined
by the following loop, which should always be used as a source of
symmetry information in preference to the above space-group names.
They are only intended as comments.
;

loop_
_space_group_symop_operation_xyz
'x, y, z'
'-x, -y, -z'

loop_
_atom_site_label
_atom_site_type_symbol
_atom_site_fract_x
_atom_site_fract_y
_atom_site_fract_z
_atom_site_U_iso_or_equiv
_atom_site_adp_type
_atom_site_occupancy
_atom_site_site_symmetry_order
_atom_site_calc_flag
_atom_site_refinement_flags_posn
_atom_site_refinement_flags_adp
_atom_site_refinement_flags_occupancy
_atom_site_disorder_assembly
_atom_site_disorder_group
O1_8 O 0.538(3) 0.216(3) 0.4495(18) 0.0287(6) Uani 0.146(3) 1 d D U P A 2
C1_8 C 0.6496(16) 0.2160(12) 0.4263(7) 0.023(3) Uani 0.146(3) 1 d D U P A 2
C2_8 C 0.6258(16) 0.3381(14) 0.3828(7) 0.034(4) Uani 0.146(3) 1 d D U P A 2
F1_8 F 0.5727(17) 0.3412(17) 0.3336(5) 0.066(5) Uani 0.146(3) 1 d D U P A 2
F2_8 F 0.7321(15) 0.359(2) 0.3731(7) 0.043(4) Uani 0.146(3) 1 d D U P A 2
F3_8 F 0.5397(15) 0.4299(11) 0.4036(8) 0.057(4) Uani 0.146(3) 1 d D U P A 2
C3_8 C 0.7381(15) 0.2058(13) 0.4776(6) 0.032(3) Uani 0.146(3) 1 d D U P A 2
F4_8 F 0.7291(10) 0.1223(11) 0.5222(4) 0.031(3) Uani 0.146(3) 1 d D U P A 2
F5_8 F 0.6855(15) 0.3091(14) 0.4961(8) 0.060(4) Uani 0.146(3) 1 d D U P A 2
F6_8 F 0.8587(14) 0.1644(17) 0.4576(8) 0.0575(8) Uani 0.146(3) 1 d D U P A 2
C4_8 C 0.7245(16) 0.1044(14) 0.3992(7) 0.048(4) Uani 0.146(3) 1 d D U P A 2
F7_8 F 0.7789(12) 0.0074(9) 0.4451(8) 0.070(5) Uani 0.146(3) 1 d D U P A 2
F8_8 F 0.823(2) 0.118(3) 0.3687(13) 0.043(6) Uani 0.146(3) 1 d D U P A 2
F9_8 F 0.6461(14) 0.089(2) 0.3653(8) 0.073(6) Uani 0.146(3) 1 d D U P A 2
O1_7 O 0.7435(8) 0.3525(14) 0.0440(5) 0.0159(11) Uani 0.399(4) 1 d D U P B 2
C1_7 C 0.8660(11) 0.2749(9) 0.0385(4) 0.0185(5) Uani 0.399(4) 1 d D U P B 2
C2_7 C 0.8961(6) 0.2449(6) -0.0230(3) 0.0303(15) Uani 0.399(4) 1 d D U P B 2
F1_7 F 0.8032(13) 0.2173(15) -0.0396(6) 0.058(4) Uani 0.399(4) 1 d D U P B 2
F2_7 F 1.0084(5) 0.1520(6) -0.0226(3) 0.0412(14) Uani 0.399(4) 1 d D U P B 2
F3_7 F 0.9022(10) 0.3402(10) -0.0623(4) 0.045(2) Uani 0.399(4) 1 d D U P B 2
C3_7 C 0.9501(6) 0.3405(6) 0.0511(3) 0.0296(15) Uani 0.399(4) 1 d D U P B 2
F4_7 F 0.9563(11) 0.3339(12) 0.1085(4) 0.053(2) Uani 0.399(4) 1 d D U P B 2
F5_7 F 0.900(2) 0.4567(9) 0.0257(8) 0.053(4) Uani 0.399(4) 1 d D U P B 2
F6_7 F 1.0702(9) 0.2910(14) 0.0343(5) 0.031(2) Uani 0.399(4) 1 d D U P B 2
C4_7 C 0.8933(5) 0.1565(5) 0.0849(2) 0.0214(13) Uani 0.399(4) 1 d D U P B 2
F7_7 F 0.8367(14) 0.1767(13) 0.1352(6) 0.040(3) Uani 0.399(4) 1 d D U P B 2
F8_7 F 1.0183(6) 0.0966(6) 0.0984(4) 0.0438(18) Uani 0.399(4) 1 d D U P B 2
F9_7 F 0.8523(17) 0.0814(13) 0.0677(5) 0.0264(19) Uani 0.399(4) 1 d D U P B 2
O1_6 O 0.7392(5) 0.3515(9) 0.0295(3) 0.0159(11) Uani 0.601(4) 1 d D U P B 1
C1_6 C 0.8665(7) 0.2742(6) 0.0393(3) 0.0185(5) Uani 0.601(4) 1 d D U P B 1
C2_6 C 0.8869(4) 0.1614(4) 0.0148(2) 0.0321(11) Uani 0.601(4) 1 d D U P B 1
F1_6 F 0.8466(12) 0.0862(9) 0.0519(3) 0.0373(17) Uani 0.601(4) 1 d D U P B 1
F2_6 F 1.0110(3) 0.1003(4) 0.0041(2) 0.0475(10) Uani 0.601(4) 1 d D U P B 1
F3_6 F 0.8221(8) 0.1938(10) -0.0358(4) 0.0477(19) Uani 0.601(4) 1 d D U P B 1
C3_6 C 0.9467(4) 0.3433(5) 0.0044(2) 0.0356(12) Uani 0.601(4) 1 d D U P B 1
F4_6 F 0.9082(12) 0.4532(6) 0.0145(5) 0.0458(19) Uani 0.601(4) 1 d D U P B 1
F5_6 F 0.9324(7) 0.3551(8) -0.0531(3) 0.0584(19) Uani 0.601(4) 1 d D U P B 1
F6_6 F 1.0720(6) 0.2861(11) 0.0170(3) 0.0384(18) Uani 0.601(4) 1 d D U P B 1
C4_6 C 0.9137(4) 0.2311(4) 0.10461(18) 0.0248(10) Uani 0.601(4) 1 d D U P B 1
F7_6 F 0.9305(7) 0.3188(6) 0.1228(2) 0.0398(12) Uani 0.601(4) 1 d D U P B 1
F8_6 F 1.0228(4) 0.1330(4) 0.1140(2) 0.0334(9) Uani 0.601(4) 1 d D U P B 1
F9_6 F 0.8215(8) 0.2076(8) 0.1373(3) 0.0283(15) Uani 0.601(4) 1 d D U P B 1
O1_5 O 0.55087(19) 0.44755(15) 0.11916(7) 0.0250(4) Uani 1 1 d D U . . .
C1_5 C 0.5370(2) 0.5350(2) 0.14816(10) 0.0162(4) Uani 1 1 d D U . . .
C2_5 C 0.5486(3) 0.6476(2) 0.10585(11) 0.0231(5) Uani 1 1 d D U . . .
F1_5 F 0.64646(18) 0.61146(15) 0.07065(7) 0.0391(4) Uani 1 1 d D U . . .
F2_5 F 0.56664(16) 0.72249(13) 0.13416(7) 0.0303(4) Uani 1 1 d D U . . .
F3_5 F 0.44358(17) 0.71038(14) 0.07201(7) 0.0373(4) Uani 1 1 d D U . . .
C3_5 C 0.4022(3) 0.5725(2) 0.17587(12) 0.0292(6) Uani 1 1 d D U . . .
F4_5 F 0.40090(18) 0.48832(15) 0.22255(7) 0.0410(4) Uani 1 1 d D U . . .
F5_5 F 0.31302(16) 0.58625(16) 0.13797(9) 0.0474(5) Uani 1 1 d D U . . .
F6_5 F 0.36789(17) 0.67809(15) 0.19248(9) 0.0462(5) Uani 1 1 d D U . . .
C4_5 C 0.6417(3) 0.4847(2) 0.19741(12) 0.0280(6) Uani 1 1 d D U . . .
F7_5 F 0.66097(18) 0.37132(14) 0.22346(7) 0.0398(4) Uani 1 1 d D U . . .
F8_5 F 0.61016(19) 0.55131(15) 0.23804(7) 0.0418(4) Uani 1 1 d D U . . .
F9_5 F 0.75394(17) 0.48439(18) 0.17591(9) 0.0501(5) Uani 1 1 d D U . . .
O1_4 O 0.53984(16) 0.26855(14) 0.06512(7) 0.0167(3) Uani 1 1 d D U . . .
C1_4 C 0.4795(2) 0.1981(2) 0.09558(10) 0.0154(4) Uani 1 1 d D U . . .
C2_4 C 0.5536(2) 0.1227(2) 0.15423(10) 0.0204(5) Uani 1 1 d D U . . .
F1_4 F 0.66278(15) 0.03162(13) 0.14471(7) 0.0303(3) Uani 1 1 d D U . . .
F2_4 F 0.48520(16) 0.07293(13) 0.19128(6) 0.0297(3) Uani 1 1 d D U . . .
F3_4 F 0.58750(15) 0.19093(13) 0.18096(6) 0.0262(3) Uani 1 1 d D U . . .
C3_4 C 0.3393(2) 0.2782(2) 0.10902(11) 0.0233(5) Uani 1 1 d D U . . .
F4_4 F 0.28490(15) 0.36661(14) 0.06263(7) 0.0353(4) Uani 1 1 d D U . . .
F5_4 F 0.33802(15) 0.33032(14) 0.15325(7) 0.0296(3) Uani 1 1 d D U . . .
F6_4 F 0.26637(15) 0.21435(15) 0.12334(8) 0.0361(4) Uani 1 1 d D U . . .
C4_4 C 0.4780(3) 0.1099(2) 0.05754(11) 0.0236(5) Uani 1 1 d D U . . .
F7_4 F 0.38788(16) 0.16765(14) 0.01514(7) 0.0326(4) Uani 1 1 d D U . . .
F8_4 F 0.45404(18) 0.01629(14) 0.08934(7) 0.0348(4) Uani 1 1 d D U . . .
F9_4 F 0.58981(16) 0.06574(13) 0.03221(7) 0.0314(4) Uani 1 1 d D U . . .
O1_3 O 0.31719(16) 0.22083(15) 0.50675(8) 0.0217(4) Uani 1 1 d D U . . .
C1_3 C 0.2746(2) 0.3056(2) 0.54012(10) 0.0167(4) Uani 1 1 d D U . . .
C2_3 C 0.2710(2) 0.4305(2) 0.50482(12) 0.0245(5) Uani 1 1 d D U . . .
F1_3 F 0.38957(15) 0.42912(14) 0.50055(7) 0.0332(4) Uani 1 1 d D U . . .
F2_3 F 0.19818(15) 0.52180(13) 0.52936(7) 0.0315(4) Uani 1 1 d D U . . .
F3_3 F 0.22490(18) 0.45339(15) 0.45078(7) 0.0402(4) Uani 1 1 d D U . . .
C3_3 C 0.1364(2) 0.3184(2) 0.55881(11) 0.0213(5) Uani 1 1 d D U . . .
F4_3 F 0.13100(14) 0.21044(14) 0.57895(7) 0.0297(3) Uani 1 1 d D U . . .
F5_3 F 0.05466(14) 0.37459(14) 0.51344(7) 0.0301(3) Uani 1 1 d D U . . .
F6_3 F 0.09420(15) 0.38153(15) 0.60084(7) 0.0351(4) Uani 1 1 d D U . . .
C4_3 C 0.3632(2) 0.2634(2) 0.59539(11) 0.0252(5) Uani 1 1 d D U . . .
F7_3 F 0.34277(16) 0.17497(15) 0.63428(7) 0.0352(4) Uani 1 1 d D U . . .
F8_3 F 0.34393(16) 0.35313(15) 0.62282(7) 0.0339(4) Uani 1 1 d D U . . .
F9_3 F 0.48629(14) 0.21883(16) 0.58136(7) 0.0358(4) Uani 1 1 d D U . . .
O1_2 O 0.36860(17) 0.13716(17) 0.40025(7) 0.0267(4) Uani 1 1 d D U . . .
C1_2 C 0.2761(2) 0.1761(2) 0.35802(10) 0.0163(4) Uani 1 1 d D U . . .
C2_2 C 0.1407(3) 0.2058(3) 0.38488(11) 0.0287(6) Uani 1 1 d D U . . .
F1_2 F 0.14594(19) 0.1259(2) 0.43355(8) 0.0540(5) Uani 1 1 d D U . . .
F2_2 F 0.05582(15) 0.20534(18) 0.34814(8) 0.0435(5) Uani 1 1 d D U . . .
F3_2 F 0.09502(15) 0.31554(17) 0.39763(7) 0.0401(4) Uani 1 1 d D U . . .
C3_2 C 0.2771(3) 0.2909(2) 0.31416(12) 0.0274(6) Uani 1 1 d D U . . .
F4_2 F 0.37708(17) 0.26200(16) 0.27935(7) 0.0393(4) Uani 1 1 d D U . . .
F5_2 F 0.28672(18) 0.36831(15) 0.34315(9) 0.0455(5) Uani 1 1 d D U . . .
F6_2 F 0.16987(17) 0.34839(15) 0.28048(7) 0.0424(4) Uani 1 1 d D U . . .
C4_2 C 0.3082(2) 0.0722(2) 0.32488(11) 0.0248(5) Uani 1 1 d D U . . .
F7_2 F 0.43213(15) 0.02381(14) 0.31452(7) 0.0318(4) Uani 1 1 d D U . . .
F8_2 F 0.24341(16) 0.11039(16) 0.27342(7) 0.0357(4) Uani 1 1 d D U . . .
F9_2 F 0.27654(18) -0.01667(15) 0.35663(8) 0.0448(5) Uani 1 1 d D U . . .
O1_1 O 0.5486(4) 0.2047(5) 0.4476(3) 0.0287(6) Uani 0.854(3) 1 d D U P A 1
C1_1 C 0.6515(3) 0.2184(3) 0.41910(15) 0.0184(7) Uani 0.854(3) 1 d D U P A 1
C2_1 C 0.6934(3) 0.1410(3) 0.37206(16) 0.0289(7) Uani 0.854(3) 1 d D U P A 1
F1_1 F 0.6896(3) 0.0325(2) 0.39359(16) 0.0596(9) Uani 0.854(3) 1 d D U P A 1
F2_1 F 0.8121(5) 0.1233(6) 0.3536(2) 0.0577(15) Uani 0.854(3) 1 d D U P A 1
F3_1 F 0.6172(2) 0.1922(2) 0.32491(9) 0.0424(6) Uani 0.854(3) 1 d D U P A 1
C3_1 C 0.6132(4) 0.3546(4) 0.38918(18) 0.0308(9) Uani 0.854(3) 1 d D U P A 1
F4_1 F 0.6035(3) 0.4197(2) 0.42814(12) 0.0500(7) Uani 0.854(3) 1 d D U P A 1
F5_1 F 0.5014(3) 0.3984(2) 0.36120(15) 0.0622(9) Uani 0.854(3) 1 d D U P A 1
F6_1 F 0.7004(4) 0.3691(4) 0.35057(12) 0.0515(9) Uani 0.854(3) 1 d D U P A 1
C4_1 C 0.7637(4) 0.1790(4) 0.46359(19) 0.0453(11) Uani 0.854(3) 1 d D U P A 1
F7_1 F 0.7209(3) 0.2212(4) 0.51173(11) 0.0661(10) Uani 0.854(3) 1 d D U P A 1
F8_1 F 0.8531(2) 0.2220(3) 0.44341(13) 0.0575(8) Uani 0.854(3) 1 d D U P A 1
F9_1 F 0.8190(3) 0.0607(3) 0.47900(15) 0.0920(12) Uani 0.854(3) 1 d D U P A 1
W1 W 1.07777(2) 0.86728(2) 0.26649(2) 0.01396(2) Uani 1 1 d . . . . .
Al1 Al 0.43029(6) 0.15198(6) 0.46069(3) 0.01094(12) Uani 1 1 d D U . . .
F2 F 0.500000 0.500000 0.000000 0.0161(4) Uani 1 2 d DS U P B .
O1 O 0.96510(18) 1.15376(16) 0.24859(8) 0.0278(4) Uani 1 1 d . U . . .
C1 C 1.0069(2) 1.0518(2) 0.25464(11) 0.0197(5) Uani 1 1 d . U . . .
Cl1 Cl 1.09644(6) 0.65027(5) 0.28870(3) 0.02229(12) Uani 1 1 d . . . . .
Cl3 Cl 1.03557(6) 0.83356(6) 0.16832(2) 0.02155(12) Uani 1 1 d . . . . .
O3 O 1.35725(18) 0.72202(18) 0.32329(9) 0.0364(5) Uani 1 1 d . U . . .
C3 C 1.2577(2) 0.7760(2) 0.30222(12) 0.0242(5) Uani 1 1 d . U . . .
O6 O 0.87157(17) 0.49338(16) 0.30589(8) 0.0241(4) Uani 1 1 d . U . . .
C6 C 0.8817(2) 0.5747(2) 0.27543(10) 0.0167(5) Uani 1 1 d . U . . .
C5 C 0.9943(2) 0.5705(2) 0.18160(10) 0.0180(5) Uani 1 1 d . U . . .
O5 O 1.04108(18) 0.48901(16) 0.16109(8) 0.0263(4) Uani 1 1 d . U . . .
C4 C 1.0660(2) 0.8944(2) 0.34985(11) 0.0207(5) Uani 1 1 d . U . . .
O4 O 1.05826(18) 0.90889(18) 0.39608(8) 0.0298(4) Uani 1 1 d . U . . .
O7 O 0.61129(16) 0.79810(15) 0.23836(8) 0.0218(4) Uani 1 1 d . U . . .
C7 C 0.7182(2) 0.7666(2) 0.23088(10) 0.0163(4) Uani 1 1 d . U . . .
O8 O 0.78178(17) 0.80191(16) 0.09302(8) 0.0248(4) Uani 1 1 d . U . . .
C8 C 0.8241(2) 0.7717(2) 0.13915(11) 0.0178(5) Uani 1 1 d . U . . .
W2 W 0.90982(2) 0.71551(2) 0.22009(2) 0.01246(2) Uani 1 1 d . . . . .
Al2 Al 0.58858(6) 0.38455(6) 0.05955(3) 0.01071(12) Uani 1 1 d D U . . .
F1 F 0.500000 0.000000 0.500000 0.0190(4) Uani 1 2 d DS U P A .
O2 O 1.26903(18) 0.95363(17) 0.18362(8) 0.0304(4) Uani 1 1 d . U . . .
C2 C 1.2019(2) 0.9224(2) 0.21416(11) 0.0210(5) Uani 1 1 d . U . . .
Cl2 Cl 0.84991(5) 0.89260(5) 0.27123(3) 0.01989(12) Uani 1 1 d . . . . .

loop_
_atom_site_aniso_label
_atom_site_aniso_U_11
_atom_site_aniso_U_22
_atom_site_aniso_U_33
_atom_site_aniso_U_23
_atom_site_aniso_U_13
_atom_site_aniso_U_12
O1_8 0.0318(13) 0.0405(16) 0.0313(12) -0.0194(11) 0.0179(10) -0.0286(13)
C1_8 0.023(6) 0.022(6) 0.025(7) -0.004(5) 0.011(5) -0.012(5)
C2_8 0.033(8) 0.037(7) 0.038(8) 0.005(6) -0.007(6) -0.026(6)
F1_8 0.075(11) 0.095(12) 0.034(7) 0.027(7) -0.025(7) -0.056(10)
F2_8 0.042(7) 0.068(9) 0.030(9) 0.007(9) 0.009(7) -0.044(7)
F3_8 0.057(9) 0.018(6) 0.093(11) 0.011(7) 0.024(9) -0.026(6)
C3_8 0.030(6) 0.030(7) 0.042(8) 0.010(6) -0.002(5) -0.025(6)
F4_8 0.020(5) 0.043(6) 0.026(5) 0.005(5) -0.007(4) -0.013(5)
F5_8 0.051(8) 0.072(8) 0.075(11) -0.033(8) 0.000(8) -0.034(8)
F6_8 0.0244(10) 0.088(2) 0.0729(19) -0.0240(18) -0.0021(11) -0.0311(14)
C4_8 0.034(8) 0.048(8) 0.072(10) -0.030(6) 0.025(6) -0.021(7)
F7_8 0.033(7) 0.009(5) 0.146(13) -0.011(6) 0.031(7) 0.005(5)
F8_8 0.039(10) 0.056(12) 0.057(13) -0.049(9) 0.033(9) -0.027(9)
F9_8 0.034(8) 0.123(18) 0.091(13) -0.092(13) 0.046(7) -0.032(10)
O1_7 0.0113(9) 0.0197(9) 0.011(3) 0.001(2) -0.0013(15) -0.0021(8)
C1_7 0.0126(10) 0.0200(11) 0.0175(11) -0.0013(9) 0.0011(9) -0.0025(9)
C2_7 0.034(3) 0.043(4) 0.019(3) -0.002(3) 0.000(3) -0.021(3)
F1_7 0.062(6) 0.109(10) 0.026(4) -0.006(5) -0.012(4) -0.059(7)
F2_7 0.041(3) 0.048(3) 0.042(4) -0.028(3) 0.026(3) -0.021(3)
F3_7 0.049(6) 0.063(4) 0.021(3) 0.013(3) -0.004(3) -0.030(4)
C3_7 0.027(3) 0.029(3) 0.037(4) -0.011(3) 0.006(3) -0.014(3)
F4_7 0.061(5) 0.086(6) 0.049(4) -0.043(4) 0.016(3) -0.053(4)
F5_7 0.035(5) 0.021(3) 0.103(9) -0.013(4) 0.020(5) -0.015(3)
F6_7 0.017(3) 0.036(3) 0.041(6) -0.003(4) -0.003(3) -0.012(2)
C4_7 0.019(3) 0.025(3) 0.018(3) -0.001(2) -0.002(2) -0.008(2)
F7_7 0.063(6) 0.047(7) 0.019(3) -0.007(3) 0.014(3) -0.035(6)
F8_7 0.023(2) 0.034(4) 0.057(5) 0.024(3) -0.017(3) -0.009(2)
F9_7 0.028(3) 0.019(3) 0.033(5) 0.000(3) 0.003(4) -0.012(2)
O1_6 0.0113(9) 0.0197(9) 0.011(3) 0.001(2) -0.0013(15) -0.0021(8)
C1_6 0.0126(10) 0.0200(11) 0.0175(11) -0.0013(9) 0.0011(9) -0.0025(9)
C2_6 0.023(2) 0.038(3) 0.029(2) -0.015(2) 0.0001(18) -0.0018(19)
F1_6 0.035(3) 0.028(3) 0.050(4) -0.016(3) 0.001(3) -0.009(2)
F2_6 0.0274(16) 0.053(3) 0.053(3) -0.030(2) 0.0120(17) 0.0014(17)
F3_6 0.042(3) 0.063(3) 0.036(4) -0.029(3) -0.005(2) -0.008(2)
C3_6 0.016(2) 0.044(3) 0.033(3) 0.011(2) -0.0024(19) -0.008(2)
F4_6 0.024(3) 0.032(3) 0.073(4) 0.014(2) -0.001(3) -0.015(2)
F5_6 0.027(3) 0.100(5) 0.024(2) 0.023(2) 0.0005(18) -0.020(2)
F6_6 0.0115(17) 0.055(3) 0.038(4) 0.007(3) -0.0004(18) -0.0104(17)
C4_6 0.021(2) 0.028(2) 0.021(2) -0.0022(17) -0.0017(16) -0.0064(17)
F7_6 0.048(3) 0.050(2) 0.036(2) -0.020(2) 0.002(2) -0.029(2)
F8_6 0.0231(16) 0.032(2) 0.031(2) 0.0067(15) -0.0075(13) -0.0028(15)
F9_6 0.0230(18) 0.036(4) 0.016(2) 0.0026(18) 0.0034(14) -0.0064(19)
O1_5 0.0495(12) 0.0177(8) 0.0136(8) -0.0067(7) 0.0053(8) -0.0180(8)
C1_5 0.0233(12) 0.0138(10) 0.0131(11) -0.0037(9) 0.0017(9) -0.0087(9)
C2_5 0.0336(14) 0.0210(12) 0.0181(12) -0.0039(10) 0.0011(10) -0.0146(11)
F1_5 0.0570(11) 0.0325(9) 0.0310(9) -0.0079(7) 0.0241(8) -0.0240(8)
F2_5 0.0492(10) 0.0232(8) 0.0289(8) -0.0069(6) 0.0014(7) -0.0244(7)
F3_5 0.0509(11) 0.0244(8) 0.0329(9) 0.0085(7) -0.0154(8) -0.0165(8)
C3_5 0.0302(14) 0.0214(13) 0.0386(16) -0.0105(11) 0.0102(12) -0.0122(11)
F4_5 0.0550(11) 0.0367(9) 0.0386(10) -0.0111(8) 0.0279(8) -0.0280(9)
F5_5 0.0255(9) 0.0357(10) 0.0795(14) -0.0024(9) -0.0099(9) -0.0143(8)
F6_5 0.0457(11) 0.0272(9) 0.0688(13) -0.0266(9) 0.0304(10) -0.0134(8)
C4_5 0.0358(15) 0.0238(13) 0.0242(14) -0.0001(11) -0.0068(11) -0.0131(12)
F7_5 0.0583(12) 0.0221(8) 0.0319(9) 0.0070(7) -0.0184(8) -0.0125(8)
F8_5 0.0781(14) 0.0378(10) 0.0210(8) -0.0060(7) -0.0127(8) -0.0325(10)
F9_5 0.0261(9) 0.0504(12) 0.0683(14) -0.0002(10) -0.0097(9) -0.0146(8)
O1_4 0.0249(9) 0.0161(8) 0.0124(8) -0.0017(6) 0.0023(7) -0.0125(7)
C1_4 0.0215(12) 0.0139(10) 0.0130(11) -0.0015(8) 0.0008(9) -0.0100(9)
C2_4 0.0293(13) 0.0152(11) 0.0160(12) -0.0005(9) -0.0009(10) -0.0094(10)
F1_4 0.0321(9) 0.0193(7) 0.0270(8) -0.0015(6) -0.0036(7) 0.0015(6)
F2_4 0.0465(10) 0.0265(8) 0.0165(7) 0.0039(6) 0.0047(7) -0.0200(7)
F3_4 0.0372(9) 0.0262(8) 0.0170(7) -0.0033(6) -0.0064(6) -0.0140(7)
C3_4 0.0220(12) 0.0220(12) 0.0238(13) -0.0001(10) -0.0005(10) -0.0090(10)
F4_4 0.0272(9) 0.0293(9) 0.0350(9) 0.0054(7) -0.0066(7) -0.0020(7)
F5_4 0.0301(8) 0.0277(8) 0.0305(9) -0.0130(7) 0.0093(7) -0.0087(7)
F6_4 0.0278(9) 0.0430(10) 0.0446(10) -0.0067(8) 0.0071(7) -0.0238(8)
C4_4 0.0394(15) 0.0205(12) 0.0171(12) -0.0036(10) 0.0016(11) -0.0187(11)
F7_4 0.0487(10) 0.0348(9) 0.0243(8) -0.0026(7) -0.0103(7) -0.0270(8)
F8_4 0.0653(12) 0.0257(8) 0.0261(8) -0.0038(7) 0.0030(8) -0.0325(8)
F9_4 0.0476(10) 0.0245(8) 0.0256(8) -0.0128(7) 0.0090(7) -0.0151(7)
O1_3 0.0210(9) 0.0207(8) 0.0295(10) -0.0164(7) 0.0100(7) -0.0100(7)
C1_3 0.0162(11) 0.0160(11) 0.0189(11) -0.0085(9) 0.0037(9) -0.0053(9)
C2_3 0.0274(13) 0.0201(12) 0.0297(14) -0.0084(10) 0.0021(11) -0.0117(11)
F1_3 0.0317(9) 0.0293(8) 0.0484(10) -0.0163(7) 0.0141(7) -0.0199(7)
F2_3 0.0266(8) 0.0183(7) 0.0491(10) -0.0140(7) -0.0021(7) -0.0043(6)
F3_3 0.0659(12) 0.0372(10) 0.0239(9) 0.0033(7) -0.0066(8) -0.0312(9)
C3_3 0.0191(12) 0.0221(12) 0.0215(12) -0.0060(10) 0.0025(10) -0.0064(10)
F4_3 0.0246(8) 0.0271(8) 0.0373(9) -0.0021(7) 0.0074(7) -0.0138(7)
F5_3 0.0196(8) 0.0304(8) 0.0349(9) -0.0047(7) -0.0063(7) -0.0047(7)
F6_3 0.0258(8) 0.0474(10) 0.0376(9) -0.0277(8) 0.0156(7) -0.0127(8)
C4_3 0.0194(12) 0.0301(14) 0.0252(13) -0.0076(11) 0.0011(10) -0.0082(11)
F7_3 0.0317(9) 0.0375(9) 0.0292(9) 0.0062(7) -0.0046(7) -0.0127(8)
F8_3 0.0353(9) 0.0438(10) 0.0289(9) -0.0186(8) -0.0032(7) -0.0157(8)
F9_3 0.0164(8) 0.0475(10) 0.0380(10) -0.0089(8) -0.0001(7) -0.0069(7)
O1_2 0.0234(9) 0.0348(10) 0.0167(9) -0.0087(8) -0.0096(7) -0.0029(8)
C1_2 0.0183(11) 0.0184(11) 0.0127(11) -0.0029(9) -0.0030(9) -0.0076(9)
C2_2 0.0241(13) 0.0423(16) 0.0208(13) -0.0067(12) -0.0002(10) -0.0142(12)
F1_2 0.0501(12) 0.0738(14) 0.0326(10) 0.0055(10) 0.0158(9) -0.0303(11)
F2_2 0.0245(9) 0.0755(13) 0.0449(11) -0.0291(10) 0.0029(8) -0.0264(9)
F3_2 0.0239(8) 0.0548(11) 0.0379(10) -0.0275(9) -0.0005(7) -0.0023(8)
C3_2 0.0317(14) 0.0219(13) 0.0264(14) 0.0000(11) -0.0028(11) -0.0104(11)
F4_2 0.0437(10) 0.0404(10) 0.0330(9) 0.0025(8) 0.0126(8) -0.0232(8)
F5_2 0.0563(12) 0.0249(9) 0.0644(13) -0.0151(8) 0.0016(10) -0.0227(9)
F6_2 0.0435(10) 0.0338(9) 0.0305(9) 0.0093(7) -0.0125(8) -0.0021(8)
C4_2 0.0282(14) 0.0238(13) 0.0248(13) -0.0062(10) -0.0018(11) -0.0121(11)
F7_2 0.0283(8) 0.0305(8) 0.0322(9) -0.0152(7) 0.0008(7) -0.0026(7)
F8_2 0.0365(9) 0.0475(10) 0.0282(9) -0.0198(8) -0.0072(7) -0.0144(8)
F9_2 0.0590(12) 0.0280(9) 0.0576(12) -0.0069(8) 0.0031(9) -0.0291(9)
O1_1 0.0318(13) 0.0405(16) 0.0313(12) -0.0194(11) 0.0179(10) -0.0286(13)
C1_1 0.0170(15) 0.0253(17) 0.0165(16) -0.0030(13) 0.0036(12) -0.0133(14)
C2_1 0.0252(17) 0.0271(17) 0.036(2) -0.0123(15) 0.0121(15) -0.0111(15)
F1_1 0.072(2) 0.0222(13) 0.085(2) -0.0235(13) 0.0213(17) -0.0154(14)
F2_1 0.0292(16) 0.089(3) 0.063(3) -0.045(2) 0.0271(16) -0.0204(16)
F3_1 0.0501(13) 0.0651(16) 0.0290(11) -0.0235(11) 0.0061(10) -0.0338(12)
C3_1 0.040(2) 0.0279(19) 0.031(2) -0.0086(15) 0.0025(16) -0.0198(18)
F4_1 0.0582(17) 0.0488(15) 0.0706(18) -0.0364(13) 0.0166(14) -0.0391(14)
F5_1 0.0557(17) 0.0260(12) 0.094(2) -0.0003(13) -0.0400(16) -0.0050(11)
F6_1 0.084(2) 0.0593(18) 0.0299(17) 0.0014(15) 0.0108(15) -0.0554(19)
C4_1 0.037(2) 0.061(3) 0.033(2) 0.0034(19) -0.0129(17) -0.020(2)
F7_1 0.069(2) 0.129(3) 0.0211(13) -0.0105(18) -0.0021(12) -0.064(2)
F8_1 0.0244(10) 0.088(2) 0.0729(19) -0.0240(18) -0.0021(11) -0.0311(14)
F9_1 0.094(2) 0.0569(18) 0.095(3) 0.0258(17) -0.058(2) -0.0131(17)
W1 0.01315(5) 0.01549(5) 0.01453(5) -0.00480(4) 0.00036(3) -0.00617(4)
Al1 0.0127(3) 0.0096(3) 0.0098(3) -0.0010(2) -0.0001(2) -0.0042(3)
F2 0.0185(9) 0.0134(9) 0.0138(9) 0.0030(7) -0.0051(7) -0.0061(8)
O1 0.0291(10) 0.0203(9) 0.0329(11) -0.0094(8) -0.0067(8) -0.0056(8)
C1 0.0180(12) 0.0236(12) 0.0200(12) -0.0075(10) -0.0020(9) -0.0090(10)
Cl1 0.0224(3) 0.0160(3) 0.0276(3) -0.0003(2) -0.0088(2) -0.0075(2)
Cl3 0.0287(3) 0.0314(3) 0.0132(3) -0.0053(2) 0.0038(2) -0.0210(3)
O3 0.0234(10) 0.0352(11) 0.0481(13) -0.0101(10) -0.0115(9) -0.0064(9)
C3 0.0219(13) 0.0238(13) 0.0294(14) -0.0081(11) -0.0009(11) -0.0100(11)
O6 0.0249(9) 0.0217(9) 0.0255(10) -0.0004(7) 0.0018(7) -0.0117(8)
C6 0.0153(11) 0.0177(11) 0.0173(11) -0.0065(9) 0.0009(9) -0.0055(9)
C5 0.0202(12) 0.0199(11) 0.0143(11) -0.0016(9) 0.0008(9) -0.0095(10)
O5 0.0313(10) 0.0218(9) 0.0257(10) -0.0109(8) 0.0042(8) -0.0078(8)
C4 0.0155(11) 0.0254(13) 0.0233(13) -0.0055(10) -0.0007(9) -0.0100(10)
O4 0.0309(10) 0.0457(12) 0.0213(10) -0.0133(9) 0.0020(8) -0.0209(9)
O7 0.0175(9) 0.0243(9) 0.0250(9) -0.0079(7) 0.0008(7) -0.0083(7)
C7 0.0197(12) 0.0168(11) 0.0139(11) -0.0049(9) 0.0004(9) -0.0079(9)
O8 0.0262(10) 0.0315(10) 0.0177(9) -0.0053(8) -0.0024(7) -0.0121(8)
C8 0.0173(11) 0.0193(11) 0.0203(12) -0.0071(9) 0.0028(9) -0.0098(9)
W2 0.01352(5) 0.01272(4) 0.01193(5) -0.00329(3) 0.00040(3) -0.00569(3)
Al2 0.0123(3) 0.0104(3) 0.0090(3) -0.0009(2) -0.0002(2) -0.0045(2)
F1 0.0221(10) 0.0111(9) 0.0155(10) 0.0034(7) 0.0001(8) -0.0015(8)
O2 0.0331(11) 0.0334(11) 0.0341(11) -0.0118(9) 0.0118(9) -0.0221(9)
C2 0.0200(12) 0.0197(12) 0.0262(13) -0.0084(10) 0.0017(10) -0.0093(10)
Cl2 0.0148(3) 0.0223(3) 0.0269(3) -0.0138(2) 0.0036(2) -0.0078(2)

loop_
_atom_type_symbol
_atom_type_description
_atom_type_scat_dispersion_real
_atom_type_scat_dispersion_imag
_atom_type_scat_source
C C 0.0033 0.0016 'International Tables Vol C Tables 4.2.6.8 and 6.1.1.4'
O O 0.0106 0.0060 'International Tables Vol C Tables 4.2.6.8 and 6.1.1.4'
F F 0.0171 0.0103 'International Tables Vol C Tables 4.2.6.8 and 6.1.1.4'
Al Al 0.0645 0.0514 'International Tables Vol C Tables 4.2.6.8 and 6.1.1.4'
Cl Cl 0.1484 0.1585 'International Tables Vol C Tables 4.2.6.8 and 6.1.1.4'
W W -0.8490 6.8722 'International Tables Vol C Tables 4.2.6.8 and 6.1.1.4'

loop_
_geom_angle_atom_site_label_1
_geom_angle_atom_site_label_2
_geom_angle_atom_site_label_3
_geom_angle
_geom_angle_site_symmetry_1
_geom_angle_site_symmetry_3
_geom_angle_publ_flag
C1_8 O1_8 Al1 149(2) . . ?
O1_8 C1_8 C2_8 110.2(17) . . ?
O1_8 C1_8 C4_8 112.8(16) . . ?
C2_8 C1_8 C4_8 112.9(11) . . ?
O1_8 C1_8 C3_8 107.4(17) . . ?
C2_8 C1_8 C3_8 107.4(10) . . ?
C4_8 C1_8 C3_8 105.8(10) . . ?
F1_8 C2_8 F2_8 111.8(14) . . ?
F1_8 C2_8 F3_8 104.9(15) . . ?
F2_8 C2_8 F3_8 107.4(14) . . ?
F1_8 C2_8 C1_8 109.8(12) . . ?
F2_8 C2_8 C1_8 112.3(13) . . ?
F3_8 C2_8 C1_8 110.4(12) . . ?
F4_8 C3_8 F5_8 104.5(14) . . ?
F4_8 C3_8 F6_8 108.4(13) . . ?
F5_8 C3_8 F6_8 123.1(14) . . ?
F4_8 C3_8 C1_8 107.8(12) . . ?
F5_8 C3_8 C1_8 107.2(12) . . ?
F6_8 C3_8 C1_8 105.1(12) . . ?
F9_8 C4_8 F8_8 110.4(17) . . ?
F9_8 C4_8 F7_8 113.8(16) . . ?
F8_8 C4_8 F7_8 105.3(16) . . ?
F9_8 C4_8 C1_8 110.0(12) . . ?
F8_8 C4_8 C1_8 110.8(15) . . ?
F7_8 C4_8 C1_8 106.5(11) . . ?
C1_7 O1_7 Al2 153.0(13) . . ?
O1_7 C1_7 C4_7 108.4(9) . . ?
O1_7 C1_7 C2_7 114.3(8) . . ?
C4_7 C1_7 C2_7 109.3(7) . . ?
O1_7 C1_7 C3_7 104.7(9) . . ?
C4_7 C1_7 C3_7 110.4(7) . . ?
C2_7 C1_7 C3_7 109.5(7) . . ?
F2_7 C2_7 F1_7 109.2(9) . . ?
F2_7 C2_7 F3_7 107.4(7) . . ?
F1_7 C2_7 F3_7 109.0(9) . . ?
F2_7 C2_7 C1_7 111.4(6) . . ?
F1_7 C2_7 C1_7 109.0(8) . . ?
F3_7 C2_7 C1_7 110.8(7) . . ?
F5_7 C3_7 F6_7 109.4(11) . . ?
F5_7 C3_7 F4_7 106.8(11) . . ?
F6_7 C3_7 F4_7 106.6(8) . . ?
F5_7 C3_7 C1_7 111.0(10) . . ?
F6_7 C3_7 C1_7 112.4(8) . . ?
F4_7 C3_7 C1_7 110.3(6) . . ?
F7_7 C4_7 F9_7 106.6(9) . . ?
F7_7 C4_7 F8_7 105.5(8) . . ?
F9_7 C4_7 F8_7 107.8(9) . . ?
F7_7 C4_7 C1_7 112.3(8) . . ?
F9_7 C4_7 C1_7 112.4(7) . . ?
F8_7 C4_7 C1_7 111.9(6) . . ?
C1_6 O1_6 Al2 142.9(6) . . ?
O1_6 C1_6 C2_6 107.3(6) . . ?
O1_6 C1_6 C3_6 106.8(6) . . ?
C2_6 C1_6 C3_6 109.9(5) . . ?
O1_6 C1_6 C4_6 115.4(5) . . ?
C2_6 C1_6 C4_6 108.8(5) . . ?
C3_6 C1_6 C4_6 108.6(5) . . ?
F1_6 C2_6 F3_6 108.1(7) . . ?
F1_6 C2_6 F2_6 108.3(7) . . ?
F3_6 C2_6 F2_6 106.6(5) . . ?
F1_6 C2_6 C1_6 110.7(5) . . ?
F3_6 C2_6 C1_6 110.9(6) . . ?
F2_6 C2_6 C1_6 112.1(5) . . ?
F4_6 C3_6 F6_6 108.1(8) . . ?
F4_6 C3_6 F5_6 107.6(7) . . ?
F6_6 C3_6 F5_6 106.7(5) . . ?
F4_6 C3_6 C1_6 110.9(7) . . ?
F6_6 C3_6 C1_6 113.0(6) . . ?
F5_6 C3_6 C1_6 110.3(5) . . ?
F8_6 C4_6 F7_6 108.3(5) . . ?
F8_6 C4_6 F9_6 109.4(5) . . ?
F7_6 C4_6 F9_6 106.8(5) . . ?
F8_6 C4_6 C1_6 113.1(4) . . ?
F7_6 C4_6 C1_6 110.7(4) . . ?
F9_6 C4_6 C1_6 108.3(5) . . ?
C1_5 O1_5 Al2 153.04(16) . . ?
O1_5 C1_5 C4_5 109.86(19) . . ?
O1_5 C1_5 C3_5 108.00(19) . . ?
C4_5 C1_5 C3_5 109.2(2) . . ?
O1_5 C1_5 C2_5 110.87(18) . . ?
C4_5 C1_5 C2_5 109.10(19) . . ?
C3_5 C1_5 C2_5 109.83(19) . . ?
F1_5 C2_5 F3_5 107.0(2) . . ?
F1_5 C2_5 F2_5 108.5(2) . . ?
F3_5 C2_5 F2_5 108.1(2) . . ?
F1_5 C2_5 C1_5 109.8(2) . . ?
F3_5 C2_5 C1_5 110.7(2) . . ?
F2_5 C2_5 C1_5 112.60(19) . . ?
F5_5 C3_5 F4_5 107.8(2) . . ?
F5_5 C3_5 F6_5 107.5(2) . . ?
F4_5 C3_5 F6_5 108.2(2) . . ?
F5_5 C3_5 C1_5 110.9(2) . . ?
F4_5 C3_5 C1_5 110.9(2) . . ?
F6_5 C3_5 C1_5 111.4(2) . . ?
F7_5 C4_5 F8_5 108.3(2) . . ?
F7_5 C4_5 F9_5 107.4(2) . . ?
F8_5 C4_5 F9_5 107.0(2) . . ?
F7_5 C4_5 C1_5 110.8(2) . . ?
F8_5 C4_5 C1_5 112.0(2) . . ?
F9_5 C4_5 C1_5 111.0(2) . . ?
C1_4 O1_4 Al2 149.60(15) . . ?
O1_4 C1_4 C2_4 110.19(18) . . ?
O1_4 C1_4 C3_4 110.64(18) . . ?
C2_4 C1_4 C3_4 108.93(19) . . ?
O1_4 C1_4 C4_4 107.95(18) . . ?
C2_4 C1_4 C4_4 109.27(18) . . ?
C3_4 C1_4 C4_4 109.85(19) . . ?
F3_4 C2_4 F2_4 108.10(19) . . ?
F3_4 C2_4 F1_4 106.8(2) . . ?
F2_4 C2_4 F1_4 107.22(18) . . ?
F3_4 C2_4 C1_4 111.23(18) . . ?
F2_4 C2_4 C1_4 112.6(2) . . ?
F1_4 C2_4 C1_4 110.64(19) . . ?
F4_4 C3_4 F6_4 108.1(2) . . ?
F4_4 C3_4 F5_4 107.5(2) . . ?
F6_4 C3_4 F5_4 107.8(2) . . ?
F4_4 C3_4 C1_4 110.2(2) . . ?
F6_4 C3_4 C1_4 112.3(2) . . ?
F5_4 C3_4 C1_4 110.76(19) . . ?
F9_4 C4_4 F7_4 107.4(2) . . ?
F9_4 C4_4 F8_4 108.0(2) . . ?
F7_4 C4_4 F8_4 107.7(2) . . ?
F9_4 C4_4 C1_4 110.85(19) . . ?
F7_4 C4_4 C1_4 110.8(2) . . ?
F8_4 C4_4 C1_4 111.89(19) . . ?
C1_3 O1_3 Al1 147.70(15) . . ?
O1_3 C1_3 C4_3 110.28(19) . . ?
O1_3 C1_3 C3_3 107.01(18) . . ?
C4_3 C1_3 C3_3 109.65(19) . . ?
O1_3 C1_3 C2_3 111.03(19) . . ?
C4_3 C1_3 C2_3 109.26(19) . . ?
C3_3 C1_3 C2_3 109.58(19) . . ?
F2_3 C2_3 F3_3 108.0(2) . . ?
F2_3 C2_3 F1_3 108.04(19) . . ?
F3_3 C2_3 F1_3 107.6(2) . . ?
F2_3 C2_3 C1_3 112.5(2) . . ?
F3_3 C2_3 C1_3 110.25(19) . . ?
F1_3 C2_3 C1_3 110.3(2) . . ?
F5_3 C3_3 F4_3 107.18(19) . . ?
F5_3 C3_3 F6_3 108.0(2) . . ?
F4_3 C3_3 F6_3 107.5(2) . . ?
F5_3 C3_3 C1_3 110.45(19) . . ?
F4_3 C3_3 C1_3 111.41(19) . . ?
F6_3 C3_3 C1_3 112.13(19) . . ?
F9_3 C4_3 F7_3 107.2(2) . . ?
F9_3 C4_3 F8_3 108.2(2) . . ?
F7_3 C4_3 F8_3 107.0(2) . . ?
F9_3 C4_3 C1_3 110.6(2) . . ?
F7_3 C4_3 C1_3 110.9(2) . . ?
F8_3 C4_3 C1_3 112.7(2) . . ?
C1_2 O1_2 Al1 151.79(16) . . ?
O1_2 C1_2 C3_2 110.54(19) . . ?
O1_2 C1_2 C4_2 107.00(19) . . ?
C3_2 C1_2 C4_2 108.82(19) . . ?
O1_2 C1_2 C2_2 111.14(19) . . ?
C3_2 C1_2 C2_2 109.1(2) . . ?
C4_2 C1_2 C2_2 110.15(19) . . ?
F1_2 C2_2 F3_2 107.8(2) . . ?
F1_2 C2_2 F2_2 108.1(2) . . ?
F3_2 C2_2 F2_2 107.6(2) . . ?
F1_2 C2_2 C1_2 110.6(2) . . ?
F3_2 C2_2 C1_2 110.9(2) . . ?
F2_2 C2_2 C1_2 111.8(2) . . ?
F4_2 C3_2 F5_2 107.8(2) . . ?
F4_2 C3_2 F6_2 108.1(2) . . ?
F5_2 C3_2 F6_2 108.1(2) . . ?
F4_2 C3_2 C1_2 110.8(2) . . ?
F5_2 C3_2 C1_2 109.8(2) . . ?
F6_2 C3_2 C1_2 112.1(2) . . ?
F7_2 C4_2 F9_2 107.4(2) . . ?
F7_2 C4_2 F8_2 107.9(2) . . ?
F9_2 C4_2 F8_2 107.0(2) . . ?
F7_2 C4_2 C1_2 111.55(19) . . ?
F9_2 C4_2 C1_2 110.4(2) . . ?
F8_2 C4_2 C1_2 112.2(2) . . ?
C1_1 O1_1 Al1 155.0(4) . . ?
O1_1 C1_1 C2_1 109.9(3) . . ?
O1_1 C1_1 C4_1 109.6(4) . . ?
C2_1 C1_1 C4_1 110.1(3) . . ?
O1_1 C1_1 C3_1 108.8(3) . . ?
C2_1 C1_1 C3_1 109.5(3) . . ?
C4_1 C1_1 C3_1 108.9(3) . . ?
F3_1 C2_1 F1_1 107.6(3) . . ?
F3_1 C2_1 F2_1 106.1(4) . . ?
F1_1 C2_1 F2_1 107.9(4) . . ?
F3_1 C2_1 C1_1 112.1(3) . . ?
F1_1 C2_1 C1_1 109.8(3) . . ?
F2_1 C2_1 C1_1 113.0(4) . . ?
F4_1 C3_1 F5_1 108.1(4) . . ?
F4_1 C3_1 F6_1 108.1(3) . . ?
F5_1 C3_1 F6_1 108.1(4) . . ?
F4_1 C3_1 C1_1 111.0(3) . . ?
F5_1 C3_1 C1_1 110.5(3) . . ?
F6_1 C3_1 C1_1 111.0(4) . . ?
F9_1 C4_1 F7_1 107.9(4) . . ?
F9_1 C4_1 F8_1 108.6(4) . . ?
F7_1 C4_1 F8_1 105.4(4) . . ?
F9_1 C4_1 C1_1 110.6(4) . . ?
F7_1 C4_1 C1_1 110.7(3) . . ?
F8_1 C4_1 C1_1 113.3(3) . . ?
C2 W1 C3 70.67(10) . . ?
C2 W1 C1 73.55(10) . . ?
C3 W1 C1 115.73(10) . . ?
C2 W1 C4 115.89(9) . . ?
C3 W1 C4 73.88(10) . . ?
C1 W1 C4 76.46(10) . . ?
C2 W1 Cl2 141.73(7) . . ?
C3 W1 Cl2 147.33(8) . . ?
C1 W1 Cl2 85.53(7) . . ?
C4 W1 Cl2 88.73(7) . . ?
C2 W1 Cl1 122.37(7) . . ?
C3 W1 Cl1 78.27(7) . . ?
C1 W1 Cl1 162.80(7) . . ?
C4 W1 Cl1 99.50(7) . . ?
Cl2 W1 Cl1 77.624(19) . . ?
C2 W1 Cl3 77.71(7) . . ?
C3 W1 Cl3 117.81(7) . . ?
C1 W1 Cl3 103.89(7) . . ?
C4 W1 Cl3 165.35(7) . . ?
Cl2 W1 Cl3 76.738(19) . . ?
Cl1 W1 Cl3 75.765(19) . . ?
O1_8 Al1 O1_2 116.7(14) . . ?
O1_1 Al1 O1_2 114.8(2) . . ?
O1_8 Al1 O1_3 109.0(11) . . ?
O1_1 Al1 O1_3 113.77(19) . . ?
O1_2 Al1 O1_3 114.07(9) . . ?
O1_8 Al1 F1 111.1(14) . . ?
O1_1 Al1 F1 107.5(2) . . ?
O1_2 Al1 F1 101.79(7) . . ?
O1_3 Al1 F1 103.09(7) . . ?
Al2 F2 Al2 180.0 . 2_665 ?
O1 C1 W1 178.4(2) . . ?
W2 Cl1 W1 88.788(19) . . ?
W2 Cl3 W1 88.412(18) . . ?
O3 C3 W1 177.7(2) . . ?
O6 C6 W2 177.0(2) . . ?
O5 C5 W2 178.9(2) . . ?
O4 C4 W1 179.1(2) . . ?
O7 C7 W2 177.2(2) . . ?
O8 C8 W2 176.8(2) . . ?
C7 W2 C8 72.29(9) . . ?
C7 W2 C6 72.41(9) . . ?
C8 W2 C6 116.70(9) . . ?
C7 W2 C5 114.78(9) . . ?
C8 W2 C5 75.07(9) . . ?
C6 W2 C5 74.59(9) . . ?
C7 W2 Cl1 133.66(7) . . ?
C8 W2 Cl1 153.57(7) . . ?
C6 W2 Cl1 81.79(7) . . ?
C5 W2 Cl1 93.59(7) . . ?
C7 W2 Cl3 130.56(7) . . ?
C8 W2 Cl3 80.54(6) . . ?
C6 W2 Cl3 156.35(7) . . ?
C5 W2 Cl3 96.23(7) . . ?
Cl1 W2 Cl3 77.01(2) . . ?
C7 W2 Cl2 76.57(6) . . ?
C8 W2 Cl2 111.25(7) . . ?
C6 W2 Cl2 109.24(6) . . ?
C5 W2 Cl2 168.57(7) . . ?
Cl1 W2 Cl2 76.618(19) . . ?
Cl3 W2 Cl2 76.012(19) . . ?
O1_7 Al2 O1_5 110.0(4) . . ?
O1_7 Al2 O1_4 115.7(6) . . ?
O1_5 Al2 O1_4 112.34(8) . . ?
O1_5 Al2 O1_6 120.8(3) . . ?
O1_4 Al2 O1_6 111.6(3) . . ?
O1_7 Al2 F2 105.6(5) . . ?
O1_5 Al2 F2 105.98(7) . . ?
O1_4 Al2 F2 106.54(6) . . ?
O1_6 Al2 F2 97.3(3) . . ?
Al1 F1 Al1 180.0 . 2_656 ?
O2 C2 W1 178.0(2) . . ?
W1 Cl2 W2 88.507(18) . . ?

loop_
_geom_bond_atom_site_label_1
_geom_bond_atom_site_label_2
_geom_bond_distance
_geom_bond_site_symmetry_2
_geom_bond_publ_flag
O1_8 C1_8 1.339(13) . ?
O1_8 Al1 1.676(13) . ?
C1_8 C2_8 1.542(12) . ?
C1_8 C4_8 1.548(12) . ?
C1_8 C3_8 1.568(13) . ?
C2_8 F1_8 1.323(13) . ?
C2_8 F2_8 1.326(13) . ?
C2_8 F3_8 1.330(13) . ?
C3_8 F4_8 1.318(12) . ?
C3_8 F5_8 1.329(12) . ?
C3_8 F6_8 1.346(13) . ?
C4_8 F9_8 1.323(12) . ?
C4_8 F8_8 1.332(13) . ?
C4_8 F7_8 1.369(13) . ?
O1_7 C1_7 1.351(10) . ?
O1_7 Al2 1.672(9) . ?
C1_7 C4_7 1.538(9) . ?
C1_7 C2_7 1.550(10) . ?
C1_7 C3_7 1.550(10) . ?
C2_7 F2_7 1.326(8) . ?
C2_7 F1_7 1.332(10) . ?
C2_7 F3_7 1.339(9) . ?
C3_7 F5_7 1.313(10) . ?
C3_7 F6_7 1.324(10) . ?
C3_7 F4_7 1.333(9) . ?
C4_7 F7_7 1.328(10) . ?
C4_7 F9_7 1.328(10) . ?
C4_7 F8_7 1.330(8) . ?
O1_6 C1_6 1.373(7) . ?
O1_6 Al2 1.728(6) . ?
C1_6 C2_6 1.546(7) . ?
C1_6 C3_6 1.554(7) . ?
C1_6 C4_6 1.556(7) . ?
C2_6 F1_6 1.318(8) . ?
C2_6 F3_6 1.332(9) . ?
C2_6 F2_6 1.341(5) . ?
C3_6 F4_6 1.316(9) . ?
C3_6 F6_6 1.328(7) . ?
C3_6 F5_6 1.335(7) . ?
C4_6 F8_6 1.325(6) . ?
C4_6 F7_6 1.326(7) . ?
C4_6 F9_6 1.339(8) . ?
O1_5 C1_5 1.349(3) . ?
O1_5 Al2 1.6969(17) . ?
C1_5 C4_5 1.547(3) . ?
C1_5 C3_5 1.551(3) . ?
C1_5 C2_5 1.555(3) . ?
C2_5 F1_5 1.325(3) . ?
C2_5 F3_5 1.325(3) . ?
C2_5 F2_5 1.331(3) . ?
C3_5 F5_5 1.325(3) . ?
C3_5 F4_5 1.328(3) . ?
C3_5 F6_5 1.338(3) . ?
C4_5 F7_5 1.322(3) . ?
C4_5 F8_5 1.334(3) . ?
C4_5 F9_5 1.335(3) . ?
O1_4 C1_4 1.361(3) . ?
O1_4 Al2 1.6984(16) . ?
C1_4 C2_4 1.551(3) . ?
C1_4 C3_4 1.555(3) . ?
C1_4 C4_4 1.556(3) . ?
C2_4 F3_4 1.330(3) . ?
C2_4 F2_4 1.332(3) . ?
C2_4 F1_4 1.343(3) . ?
C3_4 F4_4 1.327(3) . ?
C3_4 F6_4 1.331(3) . ?
C3_4 F5_4 1.332(3) . ?
C4_4 F9_4 1.322(3) . ?
C4_4 F7_4 1.331(3) . ?
C4_4 F8_4 1.336(3) . ?
O1_3 C1_3 1.358(3) . ?
O1_3 Al1 1.6988(17) . ?
C1_3 C4_3 1.551(3) . ?
C1_3 C3_3 1.552(3) . ?
C1_3 C2_3 1.555(3) . ?
C2_3 F2_3 1.326(3) . ?
C2_3 F3_3 1.329(3) . ?
C2_3 F1_3 1.334(3) . ?
C3_3 F5_3 1.324(3) . ?
C3_3 F4_3 1.327(3) . ?
C3_3 F6_3 1.337(3) . ?
C4_3 F9_3 1.328(3) . ?
C4_3 F7_3 1.336(3) . ?
C4_3 F8_3 1.337(3) . ?
O1_2 C1_2 1.353(3) . ?
O1_2 Al1 1.6965(17) . ?
C1_2 C3_2 1.549(3) . ?
C1_2 C4_2 1.551(3) . ?
C1_2 C2_2 1.553(3) . ?
C2_2 F1_2 1.312(3) . ?
C2_2 F3_2 1.333(3) . ?
C2_2 F2_2 1.335(3) . ?
C3_2 F4_2 1.327(3) . ?
C3_2 F5_2 1.327(3) . ?
C3_2 F6_2 1.337(3) . ?
C4_2 F7_2 1.318(3) . ?
C4_2 F9_2 1.334(3) . ?
C4_2 F8_2 1.341(3) . ?
O1_1 C1_1 1.354(4) . ?
O1_1 Al1 1.690(3) . ?
C1_1 C2_1 1.546(4) . ?
C1_1 C4_1 1.547(5) . ?
C1_1 C3_1 1.551(5) . ?
C2_1 F3_1 1.319(4) . ?
C2_1 F1_1 1.329(4) . ?
C2_1 F2_1 1.332(5) . ?
C3_1 F4_1 1.316(4) . ?
C3_1 F5_1 1.316(5) . ?
C3_1 F6_1 1.332(5) . ?
C4_1 F9_1 1.304(5) . ?
C4_1 F7_1 1.330(5) . ?
C4_1 F8_1 1.333(5) . ?
W1 C2 2.023(2) . ?
W1 C3 2.023(3) . ?
W1 C1 2.037(2) . ?
W1 C4 2.042(3) . ?
W1 Cl2 2.4713(6) . ?
W1 Cl1 2.5204(6) . ?
W1 Cl3 2.5360(6) . ?
Al1 F1 1.7596(6) . ?
F2 Al2 1.7658(6) . ?
F2 Al2 1.7659(6) 2_665 ?
O1 C1 1.126(3) . ?
Cl1 W2 2.4929(6) . ?
Cl3 W2 2.4940(6) . ?
O3 C3 1.133(3) . ?
O6 C6 1.131(3) . ?
C6 W2 2.034(2) . ?
C5 O5 1.129(3) . ?
C5 W2 2.038(2) . ?
C4 O4 1.129(3) . ?
O7 C7 1.129(3) . ?
C7 W2 2.020(2) . ?
O8 C8 1.132(3) . ?
C8 W2 2.034(2) . ?
W2 Cl2 2.5539(5) . ?
O2 C2 1.128(3) . ?

loop_
_geom_torsion_atom_site_label_1
_geom_torsion_atom_site_label_2
_geom_torsion_atom_site_label_3
_geom_torsion_atom_site_label_4
_geom_torsion
_geom_torsion_site_symmetry_1
_geom_torsion_site_symmetry_2
_geom_torsion_site_symmetry_3
_geom_torsion_site_symmetry_4
_geom_torsion_publ_flag
Al1 O1_8 C1_8 C2_8 121(5) . . . . ?
Al1 O1_8 C1_8 C4_8 -6(6) . . . . ?
Al1 O1_8 C1_8 C3_8 -122(6) . . . . ?
O1_8 C1_8 C2_8 F1_8 -75(2) . . . . ?
C4_8 C1_8 C2_8 F1_8 51.9(17) . . . . ?
C3_8 C1_8 C2_8 F1_8 168.1(14) . . . . ?
O1_8 C1_8 C2_8 F2_8 160(2) . . . . ?
C4_8 C1_8 C2_8 F2_8 -73.1(17) . . . . ?
C3_8 C1_8 C2_8 F2_8 43.2(17) . . . . ?
O1_8 C1_8 C2_8 F3_8 40(2) . . . . ?
C4_8 C1_8 C2_8 F3_8 167.1(14) . . . . ?
C3_8 C1_8 C2_8 F3_8 -76.6(16) . . . . ?
O1_8 C1_8 C3_8 F4_8 43.7(19) . . . . ?
C2_8 C1_8 C3_8 F4_8 162.2(13) . . . . ?
C4_8 C1_8 C3_8 F4_8 -77.0(14) . . . . ?
O1_8 C1_8 C3_8 F5_8 -68.3(19) . . . . ?
C2_8 C1_8 C3_8 F5_8 50.2(16) . . . . ?
C4_8 C1_8 C3_8 F5_8 171.0(13) . . . . ?
O1_8 C1_8 C3_8 F6_8 159.1(18) . . . . ?
C2_8 C1_8 C3_8 F6_8 -82.4(15) . . . . ?
C4_8 C1_8 C3_8 F6_8 38.4(15) . . . . ?
O1_8 C1_8 C4_8 F9_8 48(2) . . . . ?
C2_8 C1_8 C4_8 F9_8 -77.8(18) . . . . ?
C3_8 C1_8 C4_8 F9_8 165.1(16) . . . . ?
O1_8 C1_8 C4_8 F8_8 170(2) . . . . ?
C2_8 C1_8 C4_8 F8_8 45(2) . . . . ?
C3_8 C1_8 C4_8 F8_8 -72.6(19) . . . . ?
O1_8 C1_8 C4_8 F7_8 -76(2) . . . . ?
C2_8 C1_8 C4_8 F7_8 158.5(13) . . . . ?
C3_8 C1_8 C4_8 F7_8 41.4(14) . . . . ?
Al2 O1_7 C1_7 C4_7 -33(2) . . . . ?
Al2 O1_7 C1_7 C2_7 89.3(19) . . . . ?
Al2 O1_7 C1_7 C3_7 -150.8(16) . . . . ?
O1_7 C1_7 C2_7 F2_7 -168.0(10) . . . . ?
C4_7 C1_7 C2_7 F2_7 -46.3(8) . . . . ?
C3_7 C1_7 C2_7 F2_7 74.9(8) . . . . ?
O1_7 C1_7 C2_7 F1_7 -47.4(13) . . . . ?
C4_7 C1_7 C2_7 F1_7 74.3(11) . . . . ?
C3_7 C1_7 C2_7 F1_7 -164.5(10) . . . . ?
O1_7 C1_7 C2_7 F3_7 72.5(12) . . . . ?
C4_7 C1_7 C2_7 F3_7 -165.8(7) . . . . ?
C3_7 C1_7 C2_7 F3_7 -44.6(9) . . . . ?
O1_7 C1_7 C3_7 F5_7 -42.1(13) . . . . ?
C4_7 C1_7 C3_7 F5_7 -158.6(11) . . . . ?
C2_7 C1_7 C3_7 F5_7 80.9(12) . . . . ?
O1_7 C1_7 C3_7 F6_7 -165.0(9) . . . . ?
C4_7 C1_7 C3_7 F6_7 78.4(10) . . . . ?
C2_7 C1_7 C3_7 F6_7 -42.0(10) . . . . ?
O1_7 C1_7 C3_7 F4_7 76.1(10) . . . . ?
C4_7 C1_7 C3_7 F4_7 -40.5(10) . . . . ?
C2_7 C1_7 C3_7 F4_7 -160.9(9) . . . . ?
O1_7 C1_7 C4_7 F7_7 -37.0(12) . . . . ?
C2_7 C1_7 C4_7 F7_7 -162.2(9) . . . . ?
C3_7 C1_7 C4_7 F7_7 77.3(11) . . . . ?
O1_7 C1_7 C4_7 F9_7 83.3(12) . . . . ?
C2_7 C1_7 C4_7 F9_7 -42.0(11) . . . . ?
C3_7 C1_7 C4_7 F9_7 -162.5(10) . . . . ?
O1_7 C1_7 C4_7 F8_7 -155.3(8) . . . . ?
C2_7 C1_7 C4_7 F8_7 79.5(8) . . . . ?
C3_7 C1_7 C4_7 F8_7 -41.1(9) . . . . ?
Al2 O1_6 C1_6 C2_6 88.0(10) . . . . ?
Al2 O1_6 C1_6 C3_6 -154.2(9) . . . . ?
Al2 O1_6 C1_6 C4_6 -33.4(14) . . . . ?
O1_6 C1_6 C2_6 F1_6 -79.7(8) . . . . ?
C3_6 C1_6 C2_6 F1_6 164.6(7) . . . . ?
C4_6 C1_6 C2_6 F1_6 45.8(8) . . . . ?
O1_6 C1_6 C2_6 F3_6 40.2(8) . . . . ?
C3_6 C1_6 C2_6 F3_6 -75.5(7) . . . . ?
C4_6 C1_6 C2_6 F3_6 165.7(6) . . . . ?
O1_6 C1_6 C2_6 F2_6 159.3(5) . . . . ?
C3_6 C1_6 C2_6 F2_6 43.5(6) . . . . ?
C4_6 C1_6 C2_6 F2_6 -75.2(6) . . . . ?
O1_6 C1_6 C3_6 F4_6 48.8(8) . . . . ?
C2_6 C1_6 C3_6 F4_6 164.9(6) . . . . ?
C4_6 C1_6 C3_6 F4_6 -76.3(7) . . . . ?
O1_6 C1_6 C3_6 F6_6 170.4(6) . . . . ?
C2_6 C1_6 C3_6 F6_6 -73.6(7) . . . . ?
C4_6 C1_6 C3_6 F6_6 45.3(7) . . . . ?
O1_6 C1_6 C3_6 F5_6 -70.3(7) . . . . ?
C2_6 C1_6 C3_6 F5_6 45.8(7) . . . . ?
C4_6 C1_6 C3_6 F5_6 164.6(6) . . . . ?
O1_6 C1_6 C4_6 F8_6 162.1(6) . . . . ?
C2_6 C1_6 C4_6 F8_6 41.6(6) . . . . ?
C3_6 C1_6 C4_6 F8_6 -78.0(6) . . . . ?
O1_6 C1_6 C4_6 F7_6 -76.2(8) . . . . ?
C2_6 C1_6 C4_6 F7_6 163.3(5) . . . . ?
C3_6 C1_6 C4_6 F7_6 43.7(6) . . . . ?
O1_6 C1_6 C4_6 F9_6 40.6(8) . . . . ?
C2_6 C1_6 C4_6 F9_6 -79.9(6) . . . . ?
C3_6 C1_6 C4_6 F9_6 160.5(5) . . . . ?
Al2 O1_5 C1_5 C4_5 -110.3(4) . . . . ?
Al2 O1_5 C1_5 C3_5 130.7(4) . . . . ?
Al2 O1_5 C1_5 C2_5 10.4(5) . . . . ?
O1_5 C1_5 C2_5 F1_5 -43.8(3) . . . . ?
C4_5 C1_5 C2_5 F1_5 77.3(2) . . . . ?
C3_5 C1_5 C2_5 F1_5 -163.1(2) . . . . ?
O1_5 C1_5 C2_5 F3_5 74.1(3) . . . . ?
C4_5 C1_5 C2_5 F3_5 -164.8(2) . . . . ?
C3_5 C1_5 C2_5 F3_5 -45.2(3) . . . . ?
O1_5 C1_5 C2_5 F2_5 -164.8(2) . . . . ?
C4_5 C1_5 C2_5 F2_5 -43.7(3) . . . . ?
C3_5 C1_5 C2_5 F2_5 75.9(3) . . . . ?
O1_5 C1_5 C3_5 F5_5 -44.6(3) . . . . ?
C4_5 C1_5 C3_5 F5_5 -164.0(2) . . . . ?
C2_5 C1_5 C3_5 F5_5 76.5(2) . . . . ?
O1_5 C1_5 C3_5 F4_5 75.2(3) . . . . ?
C4_5 C1_5 C3_5 F4_5 -44.2(3) . . . . ?
C2_5 C1_5 C3_5 F4_5 -163.8(2) . . . . ?
O1_5 C1_5 C3_5 F6_5 -164.3(2) . . . . ?
C4_5 C1_5 C3_5 F6_5 76.3(3) . . . . ?
C2_5 C1_5 C3_5 F6_5 -43.3(3) . . . . ?
O1_5 C1_5 C4_5 F7_5 -39.5(3) . . . . ?
C3_5 C1_5 C4_5 F7_5 78.7(3) . . . . ?
C2_5 C1_5 C4_5 F7_5 -161.2(2) . . . . ?
O1_5 C1_5 C4_5 F8_5 -160.6(2) . . . . ?
C3_5 C1_5 C4_5 F8_5 -42.4(3) . . . . ?
C2_5 C1_5 C4_5 F8_5 77.7(3) . . . . ?
O1_5 C1_5 C4_5 F9_5 79.8(2) . . . . ?
C3_5 C1_5 C4_5 F9_5 -162.0(2) . . . . ?
C2_5 C1_5 C4_5 F9_5 -42.0(3) . . . . ?
Al2 O1_4 C1_4 C2_4 -64.5(4) . . . . ?
Al2 O1_4 C1_4 C3_4 56.0(4) . . . . ?
Al2 O1_4 C1_4 C4_4 176.2(2) . . . . ?
O1_4 C1_4 C2_4 F3_4 44.7(3) . . . . ?
C3_4 C1_4 C2_4 F3_4 -76.8(2) . . . . ?
C4_4 C1_4 C2_4 F3_4 163.18(19) . . . . ?
O1_4 C1_4 C2_4 F2_4 166.25(18) . . . . ?
C3_4 C1_4 C2_4 F2_4 44.7(2) . . . . ?
C4_4 C1_4 C2_4 F2_4 -75.3(2) . . . . ?
O1_4 C1_4 C2_4 F1_4 -73.8(2) . . . . ?
C3_4 C1_4 C2_4 F1_4 164.68(18) . . . . ?
C4_4 C1_4 C2_4 F1_4 44.7(2) . . . . ?
O1_4 C1_4 C3_4 F4_4 41.5(3) . . . . ?
C2_4 C1_4 C3_4 F4_4 162.75(19) . . . . ?
C4_4 C1_4 C3_4 F4_4 -77.6(2) . . . . ?
O1_4 C1_4 C3_4 F6_4 162.10(19) . . . . ?
C2_4 C1_4 C3_4 F6_4 -76.6(2) . . . . ?
C4_4 C1_4 C3_4 F6_4 43.0(3) . . . . ?
O1_4 C1_4 C3_4 F5_4 -77.3(2) . . . . ?
C2_4 C1_4 C3_4 F5_4 43.9(2) . . . . ?
C4_4 C1_4 C3_4 F5_4 163.58(18) . . . . ?
O1_4 C1_4 C4_4 F9_4 41.9(3) . . . . ?
C2_4 C1_4 C4_4 F9_4 -77.9(2) . . . . ?
C3_4 C1_4 C4_4 F9_4 162.66(19) . . . . ?
O1_4 C1_4 C4_4 F7_4 -77.2(2) . . . . ?
C2_4 C1_4 C4_4 F7_4 162.98(19) . . . . ?
C3_4 C1_4 C4_4 F7_4 43.5(3) . . . . ?
O1_4 C1_4 C4_4 F8_4 162.6(2) . . . . ?
C2_4 C1_4 C4_4 F8_4 42.8(3) . . . . ?
C3_4 C1_4 C4_4 F8_4 -76.7(3) . . . . ?
Al1 O1_3 C1_3 C4_3 -71.9(4) . . . . ?
Al1 O1_3 C1_3 C3_3 168.9(2) . . . . ?
Al1 O1_3 C1_3 C2_3 49.4(4) . . . . ?
O1_3 C1_3 C2_3 F2_3 162.49(19) . . . . ?
C4_3 C1_3 C2_3 F2_3 -75.7(2) . . . . ?
C3_3 C1_3 C2_3 F2_3 44.5(3) . . . . ?
O1_3 C1_3 C2_3 F3_3 41.9(3) . . . . ?
C4_3 C1_3 C2_3 F3_3 163.7(2) . . . . ?
C3_3 C1_3 C2_3 F3_3 -76.1(2) . . . . ?
O1_3 C1_3 C2_3 F1_3 -76.8(2) . . . . ?
C4_3 C1_3 C2_3 F1_3 45.0(3) . . . . ?
C3_3 C1_3 C2_3 F1_3 165.18(19) . . . . ?
O1_3 C1_3 C3_3 F5_3 -71.6(2) . . . . ?
C4_3 C1_3 C3_3 F5_3 168.84(19) . . . . ?
C2_3 C1_3 C3_3 F5_3 48.9(2) . . . . ?
O1_3 C1_3 C3_3 F4_3 47.5(3) . . . . ?
C4_3 C1_3 C3_3 F4_3 -72.2(2) . . . . ?
C2_3 C1_3 C3_3 F4_3 167.92(19) . . . . ?
O1_3 C1_3 C3_3 F6_3 167.93(19) . . . . ?
C4_3 C1_3 C3_3 F6_3 48.3(3) . . . . ?
C2_3 C1_3 C3_3 F6_3 -71.6(2) . . . . ?
O1_3 C1_3 C4_3 F9_3 44.7(3) . . . . ?
C3_3 C1_3 C4_3 F9_3 162.3(2) . . . . ?
C2_3 C1_3 C4_3 F9_3 -77.6(2) . . . . ?
O1_3 C1_3 C4_3 F7_3 -74.1(2) . . . . ?
C3_3 C1_3 C4_3 F7_3 43.5(3) . . . . ?
C2_3 C1_3 C4_3 F7_3 163.6(2) . . . . ?
O1_3 C1_3 C4_3 F8_3 165.96(19) . . . . ?
C3_3 C1_3 C4_3 F8_3 -76.5(2) . . . . ?
C2_3 C1_3 C4_3 F8_3 43.7(3) . . . . ?
Al1 O1_2 C1_2 C3_2 71.0(4) . . . . ?
Al1 O1_2 C1_2 C4_2 -170.7(3) . . . . ?
Al1 O1_2 C1_2 C2_2 -50.4(4) . . . . ?
O1_2 C1_2 C2_2 F1_2 -39.1(3) . . . . ?
C3_2 C1_2 C2_2 F1_2 -161.2(2) . . . . ?
C4_2 C1_2 C2_2 F1_2 79.4(3) . . . . ?
O1_2 C1_2 C2_2 F3_2 80.5(3) . . . . ?
C3_2 C1_2 C2_2 F3_2 -41.7(3) . . . . ?
C4_2 C1_2 C2_2 F3_2 -161.1(2) . . . . ?
O1_2 C1_2 C2_2 F2_2 -159.5(2) . . . . ?
C3_2 C1_2 C2_2 F2_2 78.3(3) . . . . ?
C4_2 C1_2 C2_2 F2_2 -41.1(3) . . . . ?
O1_2 C1_2 C3_2 F4_2 74.0(3) . . . . ?
C4_2 C1_2 C3_2 F4_2 -43.3(3) . . . . ?
C2_2 C1_2 C3_2 F4_2 -163.5(2) . . . . ?
O1_2 C1_2 C3_2 F5_2 -45.1(3) . . . . ?
C4_2 C1_2 C3_2 F5_2 -162.3(2) . . . . ?
C2_2 C1_2 C3_2 F5_2 77.5(3) . . . . ?
O1_2 C1_2 C3_2 F6_2 -165.2(2) . . . . ?
C4_2 C1_2 C3_2 F6_2 77.6(3) . . . . ?
C2_2 C1_2 C3_2 F6_2 -42.7(3) . . . . ?
O1_2 C1_2 C4_2 F7_2 -43.0(3) . . . . ?
C3_2 C1_2 C4_2 F7_2 76.4(2) . . . . ?
C2_2 C1_2 C4_2 F7_2 -164.0(2) . . . . ?
O1_2 C1_2 C4_2 F9_2 76.3(2) . . . . ?
C3_2 C1_2 C4_2 F9_2 -164.2(2) . . . . ?
C2_2 C1_2 C4_2 F9_2 -44.6(3) . . . . ?
O1_2 C1_2 C4_2 F8_2 -164.3(2) . . . . ?
C3_2 C1_2 C4_2 F8_2 -44.8(3) . . . . ?
C2_2 C1_2 C4_2 F8_2 74.8(3) . . . . ?
Al1 O1_1 C1_1 C2_1 -3.9(14) . . . . ?
Al1 O1_1 C1_1 C4_1 -125.0(12) . . . . ?
Al1 O1_1 C1_1 C3_1 116.0(12) . . . . ?
O1_1 C1_1 C2_1 F3_1 77.3(4) . . . . ?
C4_1 C1_1 C2_1 F3_1 -161.9(3) . . . . ?
C3_1 C1_1 C2_1 F3_1 -42.1(4) . . . . ?
O1_1 C1_1 C2_1 F1_1 -42.3(5) . . . . ?
C4_1 C1_1 C2_1 F1_1 78.6(4) . . . . ?
C3_1 C1_1 C2_1 F1_1 -161.7(3) . . . . ?
O1_1 C1_1 C2_1 F2_1 -162.8(5) . . . . ?
C4_1 C1_1 C2_1 F2_1 -42.0(5) . . . . ?
C3_1 C1_1 C2_1 F2_1 77.8(5) . . . . ?
O1_1 C1_1 C3_1 F4_1 73.3(5) . . . . ?
C2_1 C1_1 C3_1 F4_1 -166.6(3) . . . . ?
C4_1 C1_1 C3_1 F4_1 -46.1(4) . . . . ?
O1_1 C1_1 C3_1 F5_1 -46.6(5) . . . . ?
C2_1 C1_1 C3_1 F5_1 73.5(4) . . . . ?
C4_1 C1_1 C3_1 F5_1 -166.0(4) . . . . ?
O1_1 C1_1 C3_1 F6_1 -166.5(4) . . . . ?
C2_1 C1_1 C3_1 F6_1 -46.4(4) . . . . ?
C4_1 C1_1 C3_1 F6_1 74.1(4) . . . . ?
O1_1 C1_1 C4_1 F9_1 76.5(5) . . . . ?
C2_1 C1_1 C4_1 F9_1 -44.5(4) . . . . ?
C3_1 C1_1 C4_1 F9_1 -164.6(4) . . . . ?
O1_1 C1_1 C4_1 F7_1 -43.0(5) . . . . ?
C2_1 C1_1 C4_1 F7_1 -164.0(4) . . . . ?
C3_1 C1_1 C4_1 F7_1 75.9(4) . . . . ?
O1_1 C1_1 C4_1 F8_1 -161.2(4) . . . . ?
C2_1 C1_1 C4_1 F8_1 77.8(4) . . . . ?
C3_1 C1_1 C4_1 F8_1 -42.3(5) . . . . ?
C1_8 O1_8 Al1 O1_2 -55(6) . . . . ?
C1_8 O1_8 Al1 O1_3 174(5) . . . . ?
C1_8 O1_8 Al1 F1 61(6) . . . . ?
C1_1 O1_1 Al1 O1_2 -33.4(13) . . . . ?
C1_1 O1_1 Al1 O1_3 -167.4(11) . . . . ?
C1_1 O1_1 Al1 F1 79.1(13) . . . . ?
C1_2 O1_2 Al1 O1_8 -96.8(14) . . . . ?
C1_2 O1_2 Al1 O1_1 -102.0(4) . . . . ?
C1_2 O1_2 Al1 O1_3 31.8(4) . . . . ?
C1_2 O1_2 Al1 F1 142.1(4) . . . . ?
C1_3 O1_3 Al1 O1_8 -1.4(16) . . . . ?
C1_3 O1_3 Al1 O1_1 0.6(4) . . . . ?
C1_3 O1_3 Al1 O1_2 -133.8(3) . . . . ?
C1_3 O1_3 Al1 F1 116.7(3) . . . . ?
C1_7 O1_7 Al2 O1_5 115.0(18) . . . . ?
C1_7 O1_7 Al2 O1_4 -14(2) . . . . ?
C1_7 O1_7 Al2 F2 -131.1(18) . . . . ?
C1_5 O1_5 Al2 O1_7 62.0(7) . . . . ?
C1_5 O1_5 Al2 O1_4 -167.6(4) . . . . ?
C1_5 O1_5 Al2 O1_6 57.3(5) . . . . ?
C1_5 O1_5 Al2 F2 -51.6(4) . . . . ?
C1_4 O1_4 Al2 O1_7 129.3(5) . . . . ?
C1_4 O1_4 Al2 O1_5 2.0(3) . . . . ?
C1_4 O1_4 Al2 O1_6 141.2(4) . . . . ?
C1_4 O1_4 Al2 F2 -113.7(3) . . . . ?
C1_6 O1_6 Al2 O1_5 70.7(12) . . . . ?
C1_6 O1_6 Al2 O1_4 -64.7(11) . . . . ?
C1_6 O1_6 Al2 F2 -175.7(10) . . . . ?
